data_1507312
loop_
_publ_author_name
'Du, Xiaohui'
'Chu, Hiufung V.'
'Kwon, Ohyun'

_publ_section_title
;
 Synthesis of the [5-7-6] tricyclic core of guanacastepene A via an
 intramolecular Mukaiyama aldol reaction.
;
_journal_issue 11
_journal_name_full 'Organic letters'
_journal_page_first 1923
_journal_page_last 1926
_journal_paper_doi 10.1021/ol0344873
_journal_volume 5
_journal_year 2003
_chemical_formula_sum 'C18 H28 O4'
_chemical_formula_weight 308.40
_chemical_name_systematic
; 
 ? 
;
_space_group_IT_number 14
_symmetry_cell_setting monoclinic
_symmetry_space_group_name_Hall '-P 2ybc'
_symmetry_space_group_name_H-M 'P 1 21/c 1'
_atom_sites_solution_hydrogens geom
_atom_sites_solution_primary direct
_atom_sites_solution_secondary difmap
_audit_creation_method SHELXL-97
_cell_angle_alpha 90.00
_cell_angle_beta 94.5070(10)
_cell_angle_gamma 90.00
_cell_formula_units_Z 4
_cell_length_a 5.9749(4)
_cell_length_b 9.9112(6)
_cell_length_c 27.8315(18)
_cell_measurement_reflns_used 3479
_cell_measurement_temperature 100(2)
_cell_measurement_theta_max 28.14
_cell_measurement_theta_min 2.56
_cell_volume 1643.04(18)
_computing_cell_refinement 'Bruker SMART'
_computing_data_collection 'Bruker SMART'
_computing_data_reduction 'Bruker SAINT'
_computing_molecular_graphics 'Bruker SHELXTL'
_computing_publication_material 'Bruker SHELXTL'
_computing_structure_refinement 'SHELXL-97 (Sheldrick, 1997)'
_computing_structure_solution 'SHELXS-97 (Sheldrick, 1990)'
_diffrn_ambient_temperature 100(2)
_diffrn_measured_fraction_theta_full 0.965
_diffrn_measured_fraction_theta_max 0.965
_diffrn_measurement_device_type 'CCD area detector'
_diffrn_measurement_method 'phi and omega scans'
_diffrn_radiation_monochromator graphite
_diffrn_radiation_source 'fine-focus sealed tube'
_diffrn_radiation_type MoK\a
_diffrn_radiation_wavelength 0.71073
_diffrn_reflns_av_R_equivalents 0.0200
_diffrn_reflns_av_sigmaI/netI 0.0231
_diffrn_reflns_limit_h_max 6
_diffrn_reflns_limit_h_min -7
_diffrn_reflns_limit_k_max 11
_diffrn_reflns_limit_k_min -13
_diffrn_reflns_limit_l_max 27
_diffrn_reflns_limit_l_min -36
_diffrn_reflns_number 10494
_diffrn_reflns_theta_full 28.31
_diffrn_reflns_theta_max 28.31
_diffrn_reflns_theta_min 2.18
_diffrn_standards_decay_% 0
_exptl_absorpt_coefficient_mu 0.086
_exptl_absorpt_correction_T_max 0.9829
_exptl_absorpt_correction_T_min 0.9746
_exptl_absorpt_correction_type multi-scan
_exptl_absorpt_process_details 'Sadabs (Bruker)'
_exptl_crystal_colour colorless
_exptl_crystal_density_diffrn 1.247
_exptl_crystal_density_method 'not measured'
_exptl_crystal_description block
_exptl_crystal_F_000 672
_exptl_crystal_size_max 0.30
_exptl_crystal_size_mid 0.20
_exptl_crystal_size_min 0.20
_refine_diff_density_max 0.332
_refine_diff_density_min -0.177
_refine_diff_density_rms 0.043
_refine_ls_extinction_method none
_refine_ls_goodness_of_fit_ref 1.031
_refine_ls_hydrogen_treatment mixed
_refine_ls_matrix_type full
_refine_ls_number_parameters 202
_refine_ls_number_reflns 3949
_refine_ls_number_restraints 0
_refine_ls_restrained_S_all 1.031
_refine_ls_R_factor_all 0.0458
_refine_ls_R_factor_gt 0.0368
_refine_ls_shift/su_max 0.001
_refine_ls_shift/su_mean 0.000
_refine_ls_structure_factor_coef Fsqd
_refine_ls_weighting_details 'calc w=1/[\s^2^(Fo^2^)+(0.0476P)^2^+0.5383P] where =P=(Fo^2^+2Fc^2^)/3'
_refine_ls_weighting_scheme calc
_refine_ls_wR_factor_gt 0.0921
_refine_ls_wR_factor_ref 0.0990
_reflns_number_gt 3331
_reflns_number_total 3949
_reflns_threshold_expression >2sigma(I)
_cod_data_source_file ol0344873si20030321_125853.cif
_cod_data_source_block compound21b
_cod_depositor_comments
;
The following automatic conversions were performed:

'_symmetry_cell_setting' value 'Monoclinic' changed to 'monoclinic'
according to /home/saulius/struct/CIF-dictionaries/cif_core.dic
dictionary named 'cif_core.dic' version 2.4.1 from 2010-06-29.

Automatic conversion script
Id: cif_fix_values 1715 2011-07-08 13:25:40Z adriana 
;
_cod_original_sg_symbol_H-M P2(1)/c
_cod_database_code 1507312

loop_
_symmetry_equiv_pos_as_xyz
'x, y, z'
'-x, y+1/2, -z+1/2'
'-x, -y, -z'
'x, -y-1/2, z-1/2'

loop_
_atom_site_label
_atom_site_type_symbol
_atom_site_fract_x
_atom_site_fract_y
_atom_site_fract_z
_atom_site_U_iso_or_equiv
_atom_site_adp_type
_atom_site_occupancy
_atom_site_symmetry_multiplicity
_atom_site_calc_flag
_atom_site_refinement_flags
O1 O 0.63430(15) 0.62057(8) 0.98427(3) 0.0273(2) Uani 1 1 d .
O2 O 0.94741(12) 0.75465(8) 0.89087(3) 0.01772(17) Uani 1 1 d .
O3 O 0.37148(13) 1.05090(8) 0.90522(3) 0.02306(18) Uani 1 1 d .
O4 O 0.72918(13) 1.08106(9) 0.93366(3) 0.02521(19) Uani 1 1 d .
C1 C 0.75557(19) 0.54158(11) 0.81446(4) 0.0211(2) Uani 1 1 d .
H1A H 0.7687 0.4605 0.7941 0.025 Uiso 1 1 calc R
H1B H 0.9072 0.5816 0.8199 0.025 Uiso 1 1 calc R
C2 C 0.60223(19) 0.64354(12) 0.78661(4) 0.0223(2) Uani 1 1 d .
H2A H 0.4454 0.6254 0.7938 0.027 Uiso 1 1 calc R
H2B H 0.6118 0.6279 0.7517 0.027 Uiso 1 1 calc R
C3 C 0.65424(18) 0.79266(11) 0.79734(4) 0.0194(2) Uani 1 1 d .
H3 H 0.5487 0.8448 0.7747 0.023 Uiso 1 1 calc R
C4 C 0.89091(19) 0.83273(12) 0.78462(4) 0.0215(2) Uani 1 1 d .
H4A H 1.0036 0.7825 0.8056 0.026 Uiso 1 1 calc R
H4B H 0.9100 0.8073 0.7508 0.026 Uiso 1 1 calc R
C5 C 0.9321(2) 0.98406(12) 0.79096(4) 0.0230(2) Uani 1 1 d .
H5A H 1.0901 1.0046 0.7854 0.028 Uiso 1 1 calc R
H5B H 0.8345 1.0339 0.7667 0.028 Uiso 1 1 calc R
C6 C 0.88414(18) 1.03153(11) 0.84131(4) 0.0197(2) Uani 1 1 d .
H6A H 0.9004 1.1308 0.8433 0.024 Uiso 1 1 calc R
H6B H 0.9950 0.9909 0.8654 0.024 Uiso 1 1 calc R
C7 C 0.64705(17) 0.99182(11) 0.85301(4) 0.0177(2) Uani 1 1 d .
H7 H 0.5411 1.0370 0.8285 0.021 Uiso 1 1 calc R
C8 C 0.60082(17) 0.83729(10) 0.84850(4) 0.0163(2) Uani 1 1 d .
H8 H 0.4349 0.8264 0.8496 0.020 Uiso 1 1 calc R
C9 C 0.70822(17) 0.75611(10) 0.89157(4) 0.0156(2) Uani 1 1 d .
H9 H 0.6747 0.8069 0.9212 0.019 Uiso 1 1 calc R
C10 C 0.60828(18) 0.61304(10) 0.89670(4) 0.0177(2) Uani 1 1 d .
H10 H 0.4410 0.6210 0.8929 0.021 Uiso 1 1 calc R
C11 C 0.67462(19) 0.56090(11) 0.94792(4) 0.0210(2) Uani 1 1 d .
C12 C 0.8037(2) 0.43028(11) 0.94556(4) 0.0243(2) Uani 1 1 d .
H12A H 0.7081 0.3521 0.9524 0.029 Uiso 1 1 calc R
H12B H 0.9377 0.4306 0.9689 0.029 Uiso 1 1 calc R
C13 C 0.8710(2) 0.42603(11) 0.89386(4) 0.0221(2) Uani 1 1 d .
H13A H 0.8878 0.3316 0.8831 0.026 Uiso 1 1 calc R
H13B H 1.0147 0.4740 0.8912 0.026 Uiso 1 1 calc R
C14 C 0.67796(18) 0.49718(11) 0.86323(4) 0.0190(2) Uani 1 1 d .
C15 C 0.4788(2) 0.39898(12) 0.85488(4) 0.0261(3) Uani 1 1 d .
H15A H 0.5263 0.3193 0.8375 0.039 Uiso 1 1 calc R
H15B H 0.3555 0.4439 0.8359 0.039 Uiso 1 1 calc R
H15C H 0.4280 0.3712 0.8860 0.039 Uiso 1 1 calc R
C16 C 0.59362(17) 1.04607(10) 0.90176(4) 0.0171(2) Uani 1 1 d .
C17 C 0.29776(19) 1.10280(13) 0.95018(4) 0.0252(2) Uani 1 1 d .
H17A H 0.3713 1.1895 0.9577 0.038 Uiso 1 1 calc R
H17B H 0.3377 1.0385 0.9762 0.038 Uiso 1 1 calc R
H17C H 0.1346 1.1155 0.9470 0.038 Uiso 1 1 calc R
C18 C 1.06910(19) 0.76448(12) 0.93682(4) 0.0237(2) Uani 1 1 d .
H18A H 1.0802 0.6750 0.9518 0.035 Uiso 1 1 calc R
H18B H 0.9907 0.8260 0.9574 0.035 Uiso 1 1 calc R
H18C H 1.2201 0.7992 0.9329 0.035 Uiso 1 1 calc R

loop_
_atom_site_aniso_label
_atom_site_aniso_U_11
_atom_site_aniso_U_22
_atom_site_aniso_U_33
_atom_site_aniso_U_23
_atom_site_aniso_U_13
_atom_site_aniso_U_12
O1 0.0419(5) 0.0214(4) 0.0203(4) -0.0038(3) 0.0129(4) -0.0076(4)
O2 0.0155(4) 0.0218(4) 0.0160(4) -0.0008(3) 0.0018(3) 0.0000(3)
O3 0.0170(4) 0.0300(4) 0.0225(4) -0.0086(3) 0.0036(3) -0.0006(3)
O4 0.0187(4) 0.0336(5) 0.0232(4) -0.0081(3) 0.0011(3) -0.0005(3)
C1 0.0250(5) 0.0201(5) 0.0189(5) -0.0056(4) 0.0064(4) 0.0002(4)
C2 0.0256(6) 0.0249(6) 0.0163(5) -0.0062(4) 0.0013(4) -0.0010(4)
C3 0.0215(5) 0.0225(5) 0.0141(5) -0.0015(4) 0.0005(4) 0.0018(4)
C4 0.0251(6) 0.0250(6) 0.0152(5) -0.0013(4) 0.0057(4) 0.0012(4)
C5 0.0263(6) 0.0243(6) 0.0190(5) 0.0033(4) 0.0064(4) 0.0001(4)
C6 0.0216(5) 0.0180(5) 0.0200(5) 0.0003(4) 0.0051(4) -0.0010(4)
C7 0.0187(5) 0.0170(5) 0.0173(5) 0.0001(4) 0.0010(4) 0.0019(4)
C8 0.0150(5) 0.0179(5) 0.0160(5) -0.0029(4) 0.0015(4) 0.0006(4)
C9 0.0163(5) 0.0154(5) 0.0157(5) -0.0022(4) 0.0044(4) -0.0005(4)
C10 0.0193(5) 0.0165(5) 0.0183(5) -0.0037(4) 0.0065(4) -0.0023(4)
C11 0.0262(6) 0.0175(5) 0.0202(5) -0.0013(4) 0.0087(4) -0.0080(4)
C12 0.0339(6) 0.0170(5) 0.0225(5) 0.0005(4) 0.0046(5) -0.0030(4)
C13 0.0264(6) 0.0172(5) 0.0232(5) -0.0025(4) 0.0055(4) 0.0006(4)
C14 0.0213(5) 0.0162(5) 0.0201(5) -0.0049(4) 0.0056(4) -0.0023(4)
C15 0.0279(6) 0.0210(6) 0.0300(6) -0.0075(5) 0.0058(5) -0.0066(4)
C16 0.0174(5) 0.0133(5) 0.0206(5) 0.0006(4) 0.0021(4) 0.0011(4)
C17 0.0204(5) 0.0309(6) 0.0249(6) -0.0097(5) 0.0062(4) 0.0006(4)
C18 0.0209(5) 0.0307(6) 0.0190(5) 0.0016(4) -0.0012(4) -0.0044(4)

loop_
_atom_type_symbol
_atom_type_description
_atom_type_scat_dispersion_real
_atom_type_scat_dispersion_imag
_atom_type_scat_source
C C 0.0033 0.0016 'International Tables Vol C Tables 4.2.6.8 and 6.1.1.4'
H H 0.0000 0.0000 'International Tables Vol C Tables 4.2.6.8 and 6.1.1.4'
O O 0.0106 0.0060 'International Tables Vol C Tables 4.2.6.8 and 6.1.1.4'

loop_
_geom_angle_atom_site_label_1
_geom_angle_atom_site_label_2
_geom_angle_atom_site_label_3
_geom_angle
C18 O2 C9 115.29(8)
C16 O3 C17 116.34(9)
C14 C1 C2 115.26(9)
C14 C1 H1A 108.5
C2 C1 H1A 108.5
C14 C1 H1B 108.5
C2 C1 H1B 108.5
H1A C1 H1B 107.5
C1 C2 C3 115.63(9)
C1 C2 H2A 108.4
C3 C2 H2A 108.4
C1 C2 H2B 108.4
C3 C2 H2B 108.4
H2A C2 H2B 107.4
C2 C3 C4 112.33(9)
C2 C3 C8 113.63(9)
C4 C3 C8 113.45(9)
C2 C3 H3 105.5
C4 C3 H3 105.5
C8 C3 H3 105.5
C5 C4 C3 111.71(9)
C5 C4 H4A 109.3
C3 C4 H4A 109.3
C5 C4 H4B 109.3
C3 C4 H4B 109.3
H4A C4 H4B 107.9
C6 C5 C4 111.62(9)
C6 C5 H5A 109.3
C4 C5 H5A 109.3
C6 C5 H5B 109.3
C4 C5 H5B 109.3
H5A C5 H5B 108.0
C5 C6 C7 111.10(9)
C5 C6 H6A 109.4
C7 C6 H6A 109.4
C5 C6 H6B 109.4
C7 C6 H6B 109.4
H6A C6 H6B 108.0
C16 C7 C6 111.28(9)
C16 C7 C8 111.83(8)
C6 C7 C8 113.36(8)
C16 C7 H7 106.6
C6 C7 H7 106.6
C8 C7 H7 106.6
C9 C8 C3 117.58(8)
C9 C8 C7 112.94(8)
C3 C8 C7 107.86(8)
C9 C8 H8 105.9
C3 C8 H8 105.9
C7 C8 H8 105.9
O2 C9 C8 110.48(8)
O2 C9 C10 112.61(8)
C8 C9 C10 114.17(9)
O2 C9 H9 106.3
C8 C9 H9 106.3
C10 C9 H9 106.3
C11 C10 C9 108.63(8)
C11 C10 C14 104.20(9)
C9 C10 C14 119.81(8)
C11 C10 H10 107.9
C9 C10 H10 107.9
C14 C10 H10 107.9
O1 C11 C12 126.14(11)
O1 C11 C10 123.76(11)
C12 C11 C10 110.04(9)
C11 C12 C13 103.77(9)
C11 C12 H12A 111.0
C13 C12 H12A 111.0
C11 C12 H12B 111.0
C13 C12 H12B 111.0
H12A C12 H12B 109.0
C12 C13 C14 105.46(9)
C12 C13 H13A 110.6
C14 C13 H13A 110.6
C12 C13 H13B 110.6
C14 C13 H13B 110.6
H13A C13 H13B 108.8
C1 C14 C15 109.37(9)
C1 C14 C13 110.73(9)
C15 C14 C13 109.15(9)
C1 C14 C10 115.59(9)
C15 C14 C10 108.47(8)
C13 C14 C10 103.25(9)
C14 C15 H15A 109.5
C14 C15 H15B 109.5
H15A C15 H15B 109.5
C14 C15 H15C 109.5
H15A C15 H15C 109.5
H15B C15 H15C 109.5
O4 C16 O3 123.34(10)
O4 C16 C7 125.78(10)
O3 C16 C7 110.88(9)
O3 C17 H17A 109.5
O3 C17 H17B 109.5
H17A C17 H17B 109.5
O3 C17 H17C 109.5
H17A C17 H17C 109.5
H17B C17 H17C 109.5
O2 C18 H18A 109.5
O2 C18 H18B 109.5
H18A C18 H18B 109.5
O2 C18 H18C 109.5
H18A C18 H18C 109.5
H18B C18 H18C 109.5

loop_
_geom_bond_atom_site_label_1
_geom_bond_atom_site_label_2
_geom_bond_distance
O1 C11 1.2123(13)
O2 C18 1.4240(13)
O2 C9 1.4309(12)
O3 C16 1.3391(13)
O3 C17 1.4531(13)
O4 C16 1.2048(13)
C1 C14 1.5329(15)
C1 C2 1.5329(16)
C1 H1A 0.9900
C1 H1B 0.9900
C2 C3 1.5348(15)
C2 H2A 0.9900
C2 H2B 0.9900
C3 C4 1.5366(15)
C3 C8 1.5482(14)
C3 H3 1.0000
C4 C5 1.5279(16)
C4 H4A 0.9900
C4 H4B 0.9900
C5 C6 1.5264(14)
C5 H5A 0.9900
C5 H5B 0.9900
C6 C7 1.5298(14)
C6 H6A 0.9900
C6 H6B 0.9900
C7 C16 1.5165(14)
C7 C8 1.5597(14)
C7 H7 1.0000
C8 C9 1.5412(14)
C8 H8 1.0000
C9 C10 1.5495(14)
C9 H9 1.0000
C10 C11 1.5387(15)
C10 C14 1.5558(14)
C10 H10 1.0000
C11 C12 1.5108(16)
C12 C13 1.5249(15)
C12 H12A 0.9900
C12 H12B 0.9900
C13 C14 1.5489(16)
C13 H13A 0.9900
C13 H13B 0.9900
C14 C15 1.5405(15)
C15 H15A 0.9800
C15 H15B 0.9800
C15 H15C 0.9800
C17 H17A 0.9800
C17 H17B 0.9800
C17 H17C 0.9800
C18 H18A 0.9800
C18 H18B 0.9800
C18 H18C 0.9800

loop_
_geom_torsion_atom_site_label_1
_geom_torsion_atom_site_label_2
_geom_torsion_atom_site_label_3
_geom_torsion_atom_site_label_4
_geom_torsion
C14 C1 C2 C3 89.32(12)
C1 C2 C3 C4 61.20(12)
C1 C2 C3 C8 -69.30(12)
C2 C3 C4 C5 174.58(9)
C8 C3 C4 C5 -54.83(12)
C3 C4 C5 C6 53.76(12)
C4 C5 C6 C7 -54.47(12)
C5 C6 C7 C16 -176.57(9)
C5 C6 C7 C8 56.36(12)
C2 C3 C8 C9 54.51(12)
C4 C3 C8 C9 -75.43(12)
C2 C3 C8 C7 -176.42(9)
C4 C3 C8 C7 53.64(11)
C16 C7 C8 C9 -49.81(11)
C6 C7 C8 C9 76.97(11)
C16 C7 C8 C3 178.54(8)
C6 C7 C8 C3 -54.67(11)
C18 O2 C9 C8 141.77(9)
C18 O2 C9 C10 -89.24(10)
C3 C8 C9 O2 56.71(11)
C7 C8 C9 O2 -69.92(10)
C3 C8 C9 C10 -71.43(11)
C7 C8 C9 C10 161.94(8)
O2 C9 C10 C11 70.05(10)
C8 C9 C10 C11 -162.91(8)
O2 C9 C10 C14 -49.39(13)
C8 C9 C10 C14 77.65(12)
C9 C10 C11 O1 55.70(14)
C14 C10 C11 O1 -175.51(10)
C9 C10 C11 C12 -121.79(9)
C14 C10 C11 C12 7.00(11)
O1 C11 C12 C13 -161.80(11)
C10 C11 C12 C13 15.62(12)
C11 C12 C13 C14 -32.44(11)
C2 C1 C14 C15 74.70(12)
C2 C1 C14 C13 -164.97(9)
C2 C1 C14 C10 -48.03(13)
C12 C13 C14 C1 161.30(9)
C12 C13 C14 C15 -78.24(10)
C12 C13 C14 C10 36.99(11)
C11 C10 C14 C1 -147.44(9)
C9 C10 C14 C1 -25.79(14)
C11 C10 C14 C15 89.34(10)
C9 C10 C14 C15 -149.00(10)
C11 C10 C14 C13 -26.38(10)
C9 C10 C14 C13 95.28(11)
C17 O3 C16 O4 0.57(16)
C17 O3 C16 C7 -179.29(9)
C6 C7 C16 O4 -20.19(15)
C8 C7 C16 O4 107.72(12)
C6 C7 C16 O3 159.67(9)
C8 C7 C16 O3 -72.42(11)
